data_4027755
loop_
_publ_author_name
'Santhosh Reddy Mandha'
'Manjula Alla'
'Vittal Rao Bommena'
'Jagadeesh Babu Nanubolu'
'Santosh Kumar Lingala'
'Soujanya Yarasi'

_publ_section_title
;
 Oxidative Difunctionalization of 2-Amino-4H-pyrans in Iodobenzene
 Diacetate and N-Chlorosuccinimide: Reactivity, Mechanistic Insights, and
 DFT Calculations
;
_journal_name_full 'Journal of Organic Chemistry'
_journal_page_first 10648
_journal_page_last 10654
_journal_paper_doi 10.1021/jo301801b
_journal_volume 77
_journal_year 2012
_chemical_formula_moiety 'C22 H18 Cl2 N2 O2'
_chemical_formula_sum 'C22 H18 Cl2 N2 O2'
_chemical_formula_weight 413.28
_chemical_name_systematic
;
2-amino-3-chloro-2-ethoxy-4-phenyl-
3,4-dihydro-2H-benzo[h]chromene-3-carbonitrile
;
_space_group_IT_number 14
_symmetry_cell_setting monoclinic
_symmetry_space_group_name_Hall '-P 2ybc'
_symmetry_space_group_name_H-M 'P 1 21/c 1'
_atom_sites_solution_hydrogens geom
_atom_sites_solution_primary direct
_atom_sites_solution_secondary difmap
_audit_creation_method SHELXL-97
_cell_angle_alpha 90.00
_cell_angle_beta 99.8140(10)
_cell_angle_gamma 90.00
_cell_formula_units_Z 4
_cell_length_a 10.8794(5)
_cell_length_b 10.5049(5)
_cell_length_c 17.5593(8)
_cell_measurement_reflns_used 9613
_cell_measurement_temperature 294(2)
_cell_measurement_theta_max 27.76
_cell_measurement_theta_min 2.27
_cell_volume 1977.43(16)
_computing_cell_refinement 'Bruker SMART'
_computing_data_collection 'Bruker SMART'
_computing_data_reduction 'Bruker SAINT'
_computing_molecular_graphics 'Bruker SHELXTL'
_computing_publication_material 'Bruker SHELXTL'
_computing_structure_refinement 'SHELXL-97 (Sheldrick, 1997)'
_computing_structure_solution 'SHELXS-97 (Sheldrick, 1990)'
_diffrn_ambient_temperature 294(2)
_diffrn_measured_fraction_theta_full 0.999
_diffrn_measured_fraction_theta_max 0.999
_diffrn_measurement_device_type 'CCD area detector'
_diffrn_measurement_method 'phi and omega scans'
_diffrn_radiation_monochromator graphite
_diffrn_radiation_source 'fine-focus sealed tube'
_diffrn_radiation_type MoK\a
_diffrn_radiation_wavelength 0.71073
_diffrn_reflns_av_R_equivalents 0.0178
_diffrn_reflns_av_sigmaI/netI 0.0126
_diffrn_reflns_limit_h_max 12
_diffrn_reflns_limit_h_min -12
_diffrn_reflns_limit_k_max 12
_diffrn_reflns_limit_k_min -12
_diffrn_reflns_limit_l_max 20
_diffrn_reflns_limit_l_min -20
_diffrn_reflns_number 18509
_diffrn_reflns_theta_full 25.00
_diffrn_reflns_theta_max 25.00
_diffrn_reflns_theta_min 1.90
_exptl_absorpt_coefficient_mu 0.349
_exptl_absorpt_correction_T_max 0.8731
_exptl_absorpt_correction_T_min 0.7923
_exptl_absorpt_correction_type multi-scan
_exptl_absorpt_process_details 'Bruker AXS SADABS program'
_exptl_crystal_colour colourless
_exptl_crystal_density_diffrn 1.388
_exptl_crystal_description block
_exptl_crystal_F_000 856
_exptl_crystal_size_max 0.70
_exptl_crystal_size_mid 0.60
_exptl_crystal_size_min 0.40
_refine_diff_density_max 0.335
_refine_diff_density_min -0.345
_refine_diff_density_rms 0.036
_refine_ls_extinction_method none
_refine_ls_goodness_of_fit_ref 1.056
_refine_ls_hydrogen_treatment mixed
_refine_ls_matrix_type full
_refine_ls_number_parameters 262
_refine_ls_number_reflns 3477
_refine_ls_number_restraints 0
_refine_ls_restrained_S_all 1.056
_refine_ls_R_factor_all 0.0406
_refine_ls_R_factor_gt 0.0373
_refine_ls_shift/su_max 0.001
_refine_ls_shift/su_mean 0.000
_refine_ls_structure_factor_coef Fsqd
_refine_ls_weighting_details 'calc w=1/[\s^2^(Fo^2^)+(0.0543P)^2^+0.6317P] where P=(Fo^2^+2Fc^2^)/3'
_refine_ls_weighting_scheme calc
_refine_ls_wR_factor_gt 0.1026
_refine_ls_wR_factor_ref 0.1056
_reflns_number_gt 3142
_reflns_number_total 3477
_reflns_threshold_expression >2sigma(I)
_cod_data_source_file jo301801b_si_002_3.cif
_cod_data_source_block 6g
_cod_original_sg_symbol_H-M 'P 1 21/c 1 '
_cod_database_code 4027755

loop_
_symmetry_equiv_pos_as_xyz
'x, y, z'
'-x, y+1/2, -z+1/2'
'-x, -y, -z'
'x, -y-1/2, z-1/2'

loop_
_atom_site_label
_atom_site_type_symbol
_atom_site_fract_x
_atom_site_fract_y
_atom_site_fract_z
_atom_site_U_iso_or_equiv
_atom_site_adp_type
_atom_site_occupancy
_atom_site_symmetry_multiplicity
_atom_site_calc_flag
_atom_site_refinement_flags
C17 C 0.1970(2) 1.11877(18) 0.30806(11) 0.0595(5) Uani 1 1 d .
C16 C 0.0882(2) 1.0953(2) 0.25839(13) 0.0722(6) Uani 1 1 d .
H16 H 0.0156 1.1382 0.2641 0.087 Uiso 1 1 calc R
C15 C 0.08706(18) 1.0076(2) 0.19974(12) 0.0624(5) Uani 1 1 d .
H15 H 0.0130 0.9916 0.1660 0.075 Uiso 1 1 calc R
C14 C 0.19440(15) 0.94297(16) 0.19032(10) 0.0434(4) Uani 1 1 d .
C19 C 0.30242(16) 0.96750(17) 0.24245(10) 0.0486(4) Uani 1 1 d .
H19 H 0.3752 0.9240 0.2377 0.058 Uiso 1 1 calc R
C18 C 0.30447(19) 1.05494(18) 0.30123(11) 0.0552(4) Uani 1 1 d .
H18 H 0.3778 1.0704 0.3358 0.066 Uiso 1 1 calc R
C11 C 0.18989(14) 0.84913(15) 0.12450(9) 0.0413(4) Uani 1 1 d .
H11 H 0.1014 0.8335 0.1047 0.050 Uiso 1 1 calc R
C10 C 0.24798(14) 0.72001(15) 0.14613(9) 0.0403(4) Uani 1 1 d .
C9 C 0.24716(16) 0.66694(16) 0.22035(9) 0.0471(4) Uani 1 1 d .
H9 H 0.2149 0.7145 0.2570 0.056 Uiso 1 1 calc R
C8 C 0.29225(17) 0.54859(16) 0.23914(10) 0.0504(4) Uani 1 1 d .
H8 H 0.2920 0.5172 0.2886 0.061 Uiso 1 1 calc R
C7 C 0.33955(15) 0.47237(16) 0.18454(10) 0.0452(4) Uani 1 1 d .
C6 C 0.38192(18) 0.34639(17) 0.20102(12) 0.0561(5) Uani 1 1 d .
H6 H 0.3832 0.3133 0.2503 0.067 Uiso 1 1 calc R
C5 C 0.42063(19) 0.27320(19) 0.14605(14) 0.0659(5) Uani 1 1 d .
H5 H 0.4481 0.1906 0.1579 0.079 Uiso 1 1 calc R
C4 C 0.41952(18) 0.3213(2) 0.07162(13) 0.0644(5) Uani 1 1 d .
H4 H 0.4443 0.2697 0.0340 0.077 Uiso 1 1 calc R
C3 C 0.38235(16) 0.44369(18) 0.05374(11) 0.0521(4) Uani 1 1 d .
H3 H 0.3841 0.4753 0.0045 0.063 Uiso 1 1 calc R
C2 C 0.34133(14) 0.52230(15) 0.10976(9) 0.0416(4) Uani 1 1 d .
C1 C 0.29718(14) 0.64814(15) 0.09354(9) 0.0394(3) Uani 1 1 d .
C13 C 0.23475(15) 0.79759(16) -0.00921(9) 0.0442(4) Uani 1 1 d .
C12 C 0.24679(15) 0.90043(16) 0.05558(9) 0.0436(4) Uani 1 1 d .
C22 C 0.38096(17) 0.93226(17) 0.07778(9) 0.0480(4) Uani 1 1 d .
C20 C 0.0778(2) 0.6645(2) -0.08010(13) 0.0735(6) Uani 1 1 d .
H20A H 0.0956 0.6916 -0.1299 0.088 Uiso 1 1 calc R
H20B H 0.1276 0.5895 -0.0641 0.088 Uiso 1 1 calc R
C21 C -0.0530(2) 0.6343(3) -0.08661(19) 0.1031(10) Uani 1 1 d .
H21A H -0.0714 0.6138 -0.0365 0.155 Uiso 1 1 calc R
H21B H -0.0726 0.5627 -0.1205 0.155 Uiso 1 1 calc R
H21C H -0.1020 0.7063 -0.1072 0.155 Uiso 1 1 calc R
Cl1 Cl 0.19937(8) 1.23181(7) 0.38092(4) 0.0956(3) Uani 1 1 d .
Cl2 Cl 0.16807(5) 1.04342(5) 0.01867(3) 0.06361(17) Uani 1 1 d .
H1N H 0.349(3) 0.839(3) -0.0727(19) 0.119(13) Uiso 1 1 d .
H2N H 0.245(5) 0.902(5) -0.097(3) 0.21(2) Uiso 1 1 d .
N1 N 0.48270(16) 0.95539(18) 0.09264(10) 0.0675(5) Uani 1 1 d .
N2 N 0.2800(2) 0.83520(19) -0.07744(9) 0.0575(4) Uani 1 1 d .
O1 O 0.10985(10) 0.76493(12) -0.02408(7) 0.0503(3) Uani 1 1 d .
O2 O 0.31004(10) 0.69235(11) 0.02092(6) 0.0461(3) Uani 1 1 d .

loop_
_atom_site_aniso_label
_atom_site_aniso_U_11
_atom_site_aniso_U_22
_atom_site_aniso_U_33
_atom_site_aniso_U_23
_atom_site_aniso_U_13
_atom_site_aniso_U_12
C17 0.0832(13) 0.0500(10) 0.0459(10) -0.0043(8) 0.0128(9) 0.0106(9)
C16 0.0684(13) 0.0800(15) 0.0691(13) -0.0136(11) 0.0142(10) 0.0268(11)
C15 0.0483(10) 0.0748(13) 0.0618(12) -0.0117(10) 0.0028(9) 0.0118(9)
C14 0.0437(8) 0.0431(9) 0.0435(9) 0.0015(7) 0.0073(7) 0.0024(7)
C19 0.0475(9) 0.0504(10) 0.0469(9) -0.0030(7) 0.0050(7) 0.0057(7)
C18 0.0618(11) 0.0541(11) 0.0468(10) -0.0046(8) 0.0004(8) -0.0002(9)
C11 0.0387(8) 0.0446(9) 0.0402(8) -0.0006(7) 0.0053(6) -0.0019(7)
C10 0.0409(8) 0.0424(8) 0.0376(8) -0.0018(6) 0.0066(6) -0.0052(7)
C9 0.0582(10) 0.0473(9) 0.0373(8) -0.0036(7) 0.0128(7) -0.0048(8)
C8 0.0654(11) 0.0486(10) 0.0369(8) 0.0026(7) 0.0075(8) -0.0071(8)
C7 0.0430(8) 0.0425(9) 0.0480(9) -0.0003(7) 0.0018(7) -0.0068(7)
C6 0.0581(11) 0.0458(10) 0.0610(11) 0.0055(8) 0.0004(9) -0.0038(8)
C5 0.0613(12) 0.0460(10) 0.0873(15) -0.0013(10) 0.0044(10) 0.0052(9)
C4 0.0588(11) 0.0569(12) 0.0792(14) -0.0150(10) 0.0164(10) 0.0060(9)
C3 0.0475(9) 0.0552(11) 0.0555(10) -0.0076(8) 0.0142(8) -0.0006(8)
C2 0.0353(8) 0.0442(9) 0.0446(9) -0.0045(7) 0.0045(6) -0.0051(6)
C1 0.0370(8) 0.0460(9) 0.0350(8) -0.0008(6) 0.0055(6) -0.0059(6)
C13 0.0444(9) 0.0518(9) 0.0359(8) 0.0031(7) 0.0048(6) -0.0047(7)
C12 0.0427(8) 0.0441(9) 0.0417(8) 0.0050(7) 0.0006(7) -0.0031(7)
C22 0.0547(11) 0.0495(10) 0.0397(9) 0.0005(7) 0.0080(7) -0.0111(8)
C20 0.0662(13) 0.0858(16) 0.0673(13) -0.0284(12) 0.0076(10) -0.0218(11)
C21 0.0701(15) 0.107(2) 0.129(2) -0.0470(19) 0.0062(15) -0.0265(14)
Cl1 0.1383(6) 0.0812(4) 0.0663(4) -0.0282(3) 0.0149(4) 0.0230(4)
Cl2 0.0740(3) 0.0509(3) 0.0618(3) 0.0125(2) -0.0001(2) 0.0051(2)
N1 0.0557(10) 0.0827(13) 0.0635(11) -0.0071(9) 0.0082(8) -0.0179(9)
N2 0.0616(11) 0.0724(12) 0.0393(8) 0.0091(7) 0.0108(7) -0.0081(9)
O1 0.0455(6) 0.0612(7) 0.0423(6) -0.0066(5) 0.0027(5) -0.0104(5)
O2 0.0509(6) 0.0533(7) 0.0358(6) 0.0021(5) 0.0125(5) 0.0013(5)

loop_
_atom_type_symbol
_atom_type_description
_atom_type_scat_dispersion_real
_atom_type_scat_dispersion_imag
_atom_type_scat_source
C C 0.0033 0.0016 'International Tables Vol C Tables 4.2.6.8 and 6.1.1.4'
H H 0.0000 0.0000 'International Tables Vol C Tables 4.2.6.8 and 6.1.1.4'
N N 0.0061 0.0033 'International Tables Vol C Tables 4.2.6.8 and 6.1.1.4'
O O 0.0106 0.0060 'International Tables Vol C Tables 4.2.6.8 and 6.1.1.4'
Cl Cl 0.1484 0.1585 'International Tables Vol C Tables 4.2.6.8 and 6.1.1.4'

loop_
_geom_angle_atom_site_label_1
_geom_angle_atom_site_label_2
_geom_angle_atom_site_label_3
_geom_angle
C16 C17 C18 120.97(18)
C16 C17 Cl1 119.58(16)
C18 C17 Cl1 119.45(16)
C17 C16 C15 119.53(18)
C17 C16 H16 120.2
C15 C16 H16 120.2
C16 C15 C14 121.04(18)
C16 C15 H15 119.5
C14 C15 H15 119.5
C15 C14 C19 117.88(16)
C15 C14 C11 119.49(15)
C19 C14 C11 122.63(15)
C18 C19 C14 121.48(17)
C18 C19 H19 119.3
C14 C19 H19 119.3
C17 C18 C19 119.09(18)
C17 C18 H18 120.5
C19 C18 H18 120.5
C14 C11 C10 115.68(13)
C14 C11 C12 113.91(13)
C10 C11 C12 107.59(13)
C14 C11 H11 106.3
C10 C11 H11 106.3
C12 C11 H11 106.3
C1 C10 C9 117.83(15)
C1 C10 C11 121.18(14)
C9 C10 C11 120.90(14)
C8 C9 C10 121.65(16)
C8 C9 H9 119.2
C10 C9 H9 119.2
C9 C8 C7 120.88(16)
C9 C8 H8 119.6
C7 C8 H8 119.6
C8 C7 C6 122.36(17)
C8 C7 C2 118.90(15)
C6 C7 C2 118.71(17)
C5 C6 C7 120.97(19)
C5 C6 H6 119.5
C7 C6 H6 119.5
C6 C5 C4 120.36(18)
C6 C5 H5 119.8
C4 C5 H5 119.8
C3 C4 C5 120.61(19)
C3 C4 H4 119.7
C5 C4 H4 119.7
C4 C3 C2 120.34(18)
C4 C3 H3 119.8
C2 C3 H3 119.8
C3 C2 C7 118.97(16)
C3 C2 C1 122.74(15)
C7 C2 C1 118.25(15)
C10 C1 O2 123.20(15)
C10 C1 C2 122.40(14)
O2 C1 C2 114.40(14)
O1 C13 O2 111.24(13)
O1 C13 N2 112.28(14)
O2 C13 N2 105.55(15)
O1 C13 C12 105.51(13)
O2 C13 C12 107.20(12)
N2 C13 C12 115.03(15)
C22 C12 C11 112.33(13)
C22 C12 C13 107.74(14)
C11 C12 C13 109.55(13)
C22 C12 Cl2 107.09(12)
C11 C12 Cl2 110.13(11)
C13 C12 Cl2 109.94(11)
N1 C22 C12 178.18(19)
C21 C20 O1 109.55(19)
C21 C20 H20A 109.8
O1 C20 H20A 109.8
C21 C20 H20B 109.8
O1 C20 H20B 109.8
H20A C20 H20B 108.2
C20 C21 H21A 109.5
C20 C21 H21B 109.5
H21A C21 H21B 109.5
C20 C21 H21C 109.5
H21A C21 H21C 109.5
H21B C21 H21C 109.5
C13 N2 H1N 114(3)
C13 N2 H2N 112(4)
H1N N2 H2N 112(4)
C13 O1 C20 115.16(14)
C1 O2 C13 117.40(12)

loop_
_geom_bond_atom_site_label_1
_geom_bond_atom_site_label_2
_geom_bond_distance
C17 C16 1.367(3)
C17 C18 1.371(3)
C17 Cl1 1.7425(19)
C16 C15 1.381(3)
C16 H16 0.9300
C15 C14 1.385(2)
C15 H15 0.9300
C14 C19 1.385(2)
C14 C11 1.513(2)
C19 C18 1.379(2)
C19 H19 0.9300
C18 H18 0.9300
C11 C10 1.517(2)
C11 C12 1.547(2)
C11 H11 0.9800
C10 C1 1.370(2)
C10 C9 1.419(2)
C9 C8 1.356(2)
C9 H9 0.9300
C8 C7 1.412(2)
C8 H8 0.9300
C7 C6 1.415(2)
C7 C2 1.417(2)
C6 C5 1.356(3)
C6 H6 0.9300
C5 C4 1.399(3)
C5 H5 0.9300
C4 C3 1.368(3)
C4 H4 0.9300
C3 C2 1.414(2)
C3 H3 0.9300
C2 C1 1.419(2)
C1 O2 1.3864(18)
C13 O1 1.3825(19)
C13 O2 1.423(2)
C13 N2 1.427(2)
C13 C12 1.558(2)
C12 C22 1.483(2)
C12 Cl2 1.7945(17)
C22 N1 1.120(2)
C20 C21 1.444(3)
C20 O1 1.444(2)
C20 H20A 0.9700
C20 H20B 0.9700
C21 H21A 0.9600
C21 H21B 0.9600
C21 H21C 0.9600
N2 H1N 0.74(3)
N2 H2N 0.84(5)

loop_
_geom_torsion_atom_site_label_1
_geom_torsion_atom_site_label_2
_geom_torsion_atom_site_label_3
_geom_torsion_atom_site_label_4
_geom_torsion
C18 C17 C16 C15 -1.0(4)
Cl1 C17 C16 C15 178.72(18)
C17 C16 C15 C14 -0.1(4)
C16 C15 C14 C19 1.1(3)
C16 C15 C14 C11 -179.0(2)
C15 C14 C19 C18 -1.1(3)
C11 C14 C19 C18 178.99(16)
C16 C17 C18 C19 1.1(3)
Cl1 C17 C18 C19 -178.70(15)
C14 C19 C18 C17 0.0(3)
C15 C14 C11 C10 -131.40(18)
C19 C14 C11 C10 48.5(2)
C15 C14 C11 C12 103.16(19)
C19 C14 C11 C12 -76.9(2)
C14 C11 C10 C1 -152.44(15)
C12 C11 C10 C1 -23.83(19)
C14 C11 C10 C9 30.9(2)
C12 C11 C10 C9 159.50(14)
C1 C10 C9 C8 -0.6(2)
C11 C10 C9 C8 176.17(15)
C10 C9 C8 C7 -1.4(3)
C9 C8 C7 C6 -177.00(16)
C9 C8 C7 C2 1.1(3)
C8 C7 C6 C5 176.45(17)
C2 C7 C6 C5 -1.7(3)
C7 C6 C5 C4 0.1(3)
C6 C5 C4 C3 1.6(3)
C5 C4 C3 C2 -1.7(3)
C4 C3 C2 C7 0.1(3)
C4 C3 C2 C1 -177.47(16)
C8 C7 C2 C3 -176.61(15)
C6 C7 C2 C3 1.6(2)
C8 C7 C2 C1 1.0(2)
C6 C7 C2 C1 179.22(14)
C9 C10 C1 O2 -176.01(14)
C11 C10 C1 O2 7.2(2)
C9 C10 C1 C2 2.9(2)
C11 C10 C1 C2 -173.90(14)
C3 C2 C1 C10 174.47(15)
C7 C2 C1 C10 -3.1(2)
C3 C2 C1 O2 -6.6(2)
C7 C2 C1 O2 175.87(13)
C14 C11 C12 C22 61.47(18)
C10 C11 C12 C22 -68.14(17)
C14 C11 C12 C13 -178.84(13)
C10 C11 C12 C13 51.55(16)
C14 C11 C12 Cl2 -57.80(15)
C10 C11 C12 Cl2 172.59(10)
O1 C13 C12 C22 176.01(13)
O2 C13 C12 C22 57.35(16)
N2 C13 C12 C22 -59.67(19)
O1 C13 C12 C11 53.53(16)
O2 C13 C12 C11 -65.12(16)
N2 C13 C12 C11 177.86(15)
O1 C13 C12 Cl2 -67.62(14)
O2 C13 C12 Cl2 173.73(10)
N2 C13 C12 Cl2 56.71(18)
C11 C12 C22 N1 148(6)
C13 C12 C22 N1 27(7)
Cl2 C12 C22 N1 -91(7)
O2 C13 O1 C20 -60.80(19)
N2 C13 O1 C20 57.2(2)
C12 C13 O1 C20 -176.73(15)
C21 C20 O1 C13 176.4(2)
C10 C1 O2 C13 -20.6(2)
C2 C1 O2 C13 160.49(13)
O1 C13 O2 C1 -66.77(17)
N2 C13 O2 C1 171.19(13)
C12 C13 O2 C1 48.11(17)
